data_4124299
loop_
_publ_author_name
'Hylton, Rebecca K.'
'Tizzard, Graham J.'
'Threlfall, Terence L.'
'Ellis, Amy L.'
'Coles, Simon J.'
'Seaton, Colin C.'
'Schulze, Eric'
'Lorenz, Heike'
'Seidel-Morgenstern, Andreas'
'Stein, Matthias'
'Price, Sarah L.'

_publ_section_title
;
 Are the Crystal Structures of Enantiopure and Racemic Mandelic Acids
 Determined by Kinetics or Thermodynamics?
;
_journal_issue 34
_journal_name_full 'Journal of the American Chemical Society'
_journal_page_first 11095
_journal_page_last 11104
_journal_paper_doi 10.1021/jacs.5b05938
_journal_volume 137
_journal_year 2015
_chemical_formula_moiety 'C8 H6 Cl F O3'
_chemical_formula_sum 'C8 H6 Cl F O3'
_chemical_formula_weight 204.58
_chemical_name_systematic
; 
 (rac) 4-chloro2-fluoromandelic acid 
;
_space_group_IT_number 2
_symmetry_cell_setting triclinic
_symmetry_space_group_name_Hall '-P 1'
_symmetry_space_group_name_H-M 'P -1'
_atom_sites_solution_hydrogens geom
_atom_sites_solution_primary direct
_atom_sites_solution_secondary difmap
_audit_creation_method SHELXL-97
_cell_angle_alpha 96.955(8)
_cell_angle_beta 99.289(8)
_cell_angle_gamma 90.680(6)
_cell_formula_units_Z 8
_cell_length_a 7.7848(5)
_cell_length_b 13.5323(10)
_cell_length_c 16.7476(18)
_cell_measurement_reflns_used 3447
_cell_measurement_temperature 100(2)
_cell_measurement_theta_max 28.5608
_cell_measurement_theta_min 2.9992
_cell_volume 1727.5(3)
_computing_cell_refinement
;
CrysAlisPro, Oxford Diffraction Ltd.,
Version 1.171.33.52 (release 06-11-2009 CrysAlis171 .NET)
(compiled Nov  6 2009,16:24:50)
;
_computing_data_collection
;
CrysAlisPro, Oxford Diffraction Ltd.,
Version 1.171.33.52 (release 06-11-2009 CrysAlis171 .NET)
(compiled Nov  6 2009,16:24:50)
;
_computing_data_reduction
;
CrysAlisPro, Oxford Diffraction Ltd.,
Version 1.171.33.52 (release 06-11-2009 CrysAlis171 .NET)
(compiled Nov  6 2009,16:24:50)
;
_computing_structure_refinement 'SHELXL-97 (Sheldrick, 1997)'
_computing_structure_solution 'SHELXS-97 (Sheldrick, 1990)'
_diffrn_ambient_temperature 100(2)
_diffrn_detector_area_resol_mean 8.3367
_diffrn_measured_fraction_theta_full 0.998
_diffrn_measured_fraction_theta_max 0.998
_diffrn_measurement_details
;
  1 omega  -58.00   34.00   1.0000   24.1400
omega____ theta____ kappa____ phi______ frames
    -      -21.0746   77.0000   90.0000 92

  2 omega  -12.00  103.00   1.0000   24.1400
omega____ theta____ kappa____ phi______ frames
    -       22.4808   77.0000  -60.0000 115

  3 omega    1.00   40.00   1.0000   24.1400
omega____ theta____ kappa____ phi______ frames
    -       22.4808   77.0000   30.0000 39

  4 omega   78.00  115.00   1.0000   24.1400
omega____ theta____ kappa____ phi______ frames
    -       22.4808   77.0000   30.0000 37

  5 omega   -2.00  120.00   1.0000   24.1400
omega____ theta____ kappa____ phi______ frames
    -       22.4808   77.0000 -180.0000 122
;
_diffrn_measurement_device_type 'Xcalibur, Sapphire2, large Be window'
_diffrn_measurement_method '\w scans'
_diffrn_radiation_monochromator graphite
_diffrn_radiation_source 'fine-focus sealed tube'
_diffrn_radiation_type MoK\a
_diffrn_radiation_wavelength 0.71073
_diffrn_reflns_av_R_equivalents 0.0511
_diffrn_reflns_av_sigmaI/netI 0.1298
_diffrn_reflns_limit_h_max 9
_diffrn_reflns_limit_h_min -9
_diffrn_reflns_limit_k_max 16
_diffrn_reflns_limit_k_min -14
_diffrn_reflns_limit_l_max 20
_diffrn_reflns_limit_l_min -20
_diffrn_reflns_number 11569
_diffrn_reflns_theta_full 26.30
_diffrn_reflns_theta_max 26.37
_diffrn_reflns_theta_min 3.03
_exptl_absorpt_coefficient_mu 0.427
_exptl_absorpt_correction_T_max 1.00000
_exptl_absorpt_correction_T_min 0.78622
_exptl_absorpt_correction_type multi-scan
_exptl_absorpt_process_details
;
CrysAlisPro, Oxford Diffraction Ltd.,
Version 1.171.33.52 (release 06-11-2009 CrysAlis171 .NET)
(compiled Nov  6 2009,16:24:50)
Empirical absorption correction using spherical harmonics,
implemented in SCALE3 ABSPACK scaling algorithm.
;
_exptl_crystal_colour colourless
_exptl_crystal_density_diffrn 1.573
_exptl_crystal_density_method 'not measured'
_exptl_crystal_description plate
_exptl_crystal_F_000 832
_exptl_crystal_size_max 0.87
_exptl_crystal_size_mid 0.70
_exptl_crystal_size_min 0.05
_refine_diff_density_max 1.199
_refine_diff_density_min -0.651
_refine_diff_density_rms 0.113
_refine_ls_extinction_method none
_refine_ls_goodness_of_fit_ref 0.963
_refine_ls_hydrogen_treatment mixed
_refine_ls_matrix_type full
_refine_ls_number_parameters 485
_refine_ls_number_reflns 7057
_refine_ls_number_restraints 0
_refine_ls_restrained_S_all 0.963
_refine_ls_R_factor_all 0.1567
_refine_ls_R_factor_gt 0.0865
_refine_ls_shift/su_max 0.025
_refine_ls_shift/su_mean 0.000
_refine_ls_structure_factor_coef Fsqd
_refine_ls_weighting_details 'calc w=1/[\s^2^(Fo^2^)+(0.1321P)^2^+0.0000P] where P=(Fo^2^+2Fc^2^)/3'
_refine_ls_weighting_scheme calc
_refine_ls_wR_factor_gt 0.2187
_refine_ls_wR_factor_ref 0.2436
_reflns_number_gt 3446
_reflns_number_total 7057
_reflns_threshold_expression >2sigma(I)
_cod_data_source_file ja5b05938_si_001.cif
_cod_data_source_block RS_4Cl2FMA
_cod_depositor_comments 'Adding full bibliography for 4124298--4124305.cif.'
_cod_database_code 4124299

loop_
_symmetry_equiv_pos_as_xyz
'x, y, z'
'-x, -y, -z'

loop_
_atom_site_label
_atom_site_type_symbol
_atom_site_fract_x
_atom_site_fract_y
_atom_site_fract_z
_atom_site_U_iso_or_equiv
_atom_site_adp_type
_atom_site_occupancy
_atom_site_symmetry_multiplicity
_atom_site_calc_flag
_atom_site_refinement_flags
C1A C 0.0208(7) 0.6252(4) 0.1077(3) 0.0215(12) Uani 1 1 d .
C2A C -0.1170(7) 0.6845(4) 0.1450(3) 0.0249(12) Uani 1 1 d .
H2A H -0.2025 0.6369 0.1597 0.030 Uiso 1 1 calc R
C3A C -0.0392(7) 0.7525(4) 0.2214(3) 0.0222(12) Uani 1 1 d .
C4A C -0.0462(7) 0.7276(4) 0.2976(4) 0.0303(14) Uani 1 1 d .
C5A C 0.0220(8) 0.7850(4) 0.3688(4) 0.0357(15) Uani 1 1 d .
H5A H 0.0130 0.7648 0.4204 0.043 Uiso 1 1 calc R
C6A C 0.1045(8) 0.8740(5) 0.3622(4) 0.0353(15) Uani 1 1 d .
C7A C 0.1184(7) 0.9035(4) 0.2879(4) 0.0348(15) Uani 1 1 d .
H7A H 0.1755 0.9650 0.2846 0.042 Uiso 1 1 calc R
C8A C 0.0464(7) 0.8410(4) 0.2170(4) 0.0302(14) Uani 1 1 d .
H8A H 0.0569 0.8599 0.1651 0.036 Uiso 1 1 calc R
O1A O 0.1134(5) 0.5752(3) 0.1603(2) 0.0257(9) Uani 1 1 d .
H1A H 0.1902 0.5446 0.1383 0.04(2) Uiso 1 1 calc R
O2A O 0.0398(5) 0.6261(3) 0.0380(2) 0.0304(9) Uani 1 1 d .
O3A O -0.2063(6) 0.7416(3) 0.0866(2) 0.0360(10) Uani 1 1 d .
H3A H -0.2605 0.7032 0.0471 0.054 Uiso 1 1 calc R
F1A F -0.1255(5) 0.6387(3) 0.3036(2) 0.0450(9) Uani 1 1 d .
Cl1A Cl 0.1953(3) 0.95082(15) 0.44981(12) 0.0679(6) Uani 1 1 d .
C1B C 0.6000(7) 0.4217(4) 0.0524(3) 0.0193(11) Uani 1 1 d .
C2B C 0.5121(6) 0.4581(4) 0.1259(3) 0.0198(11) Uani 1 1 d .
H2B H 0.5473 0.5297 0.1436 0.024 Uiso 1 1 calc R
C3B C 0.5735(6) 0.3994(4) 0.1969(3) 0.0226(12) Uani 1 1 d .
C4B C 0.5628(7) 0.4399(4) 0.2744(4) 0.0306(14) Uani 1 1 d .
C5B C 0.6130(8) 0.3936(5) 0.3433(4) 0.0387(16) Uani 1 1 d .
H5B H 0.6029 0.4246 0.3962 0.046 Uiso 1 1 calc R
C6B C 0.6782(8) 0.3006(5) 0.3309(4) 0.0357(15) Uani 1 1 d .
C7B C 0.6930(8) 0.2550(5) 0.2539(4) 0.0368(15) Uani 1 1 d .
H7B H 0.7385 0.1902 0.2470 0.044 Uiso 1 1 calc R
C8B C 0.6408(7) 0.3049(4) 0.1871(4) 0.0319(14) Uani 1 1 d .
H8B H 0.6511 0.2742 0.1341 0.038 Uiso 1 1 calc R
O1B O 0.7665(5) 0.4497(3) 0.0681(2) 0.0258(9) Uani 1 1 d .
H1B H 0.812(8) 0.433(4) 0.023(4) 0.035(18) Uiso 1 1 d .
O2B O 0.5262(5) 0.3760(3) -0.0105(2) 0.0258(9) Uani 1 1 d .
O3B O 0.3278(4) 0.4515(3) 0.1025(2) 0.0271(9) Uani 1 1 d .
H3B H 0.2966 0.3925 0.0839 0.041 Uiso 1 1 calc R
F1B F 0.4972(5) 0.5313(3) 0.2857(2) 0.0482(10) Uani 1 1 d .
Cl1B Cl 0.7415(3) 0.23705(14) 0.41416(10) 0.0558(5) Uani 1 1 d .
C1C C -0.4341(6) 0.0765(4) -0.0543(3) 0.0192(11) Uani 1 1 d .
C2C C -0.5771(6) 0.0441(4) -0.1262(3) 0.0189(11) Uani 1 1 d .
H2C H -0.5645 -0.0282 -0.1442 0.023 Uiso 1 1 calc R
C3C C -0.5594(6) 0.1019(4) -0.1973(3) 0.0205(11) Uani 1 1 d .
C4C C -0.6293(7) 0.0615(4) -0.2754(4) 0.0286(13) Uani 1 1 d .
C5C C -0.6157(8) 0.1086(5) -0.3434(3) 0.0341(15) Uani 1 1 d .
H5C H -0.6638 0.0784 -0.3966 0.041 Uiso 1 1 calc R
C6C C -0.5318(7) 0.1991(5) -0.3318(3) 0.0323(14) Uani 1 1 d .
C7C C -0.4631(7) 0.2445(4) -0.2542(3) 0.0283(13) Uani 1 1 d .
H7C H -0.4076 0.3086 -0.2469 0.034 Uiso 1 1 calc R
C8C C -0.4763(7) 0.1955(4) -0.1881(3) 0.0262(13) Uani 1 1 d .
H8C H -0.4278 0.2260 -0.1350 0.031 Uiso 1 1 calc R
O1C O -0.2824(5) 0.0447(3) -0.0712(2) 0.0232(9) Uani 1 1 d .
H1C H -0.195(9) 0.060(5) -0.037(4) 0.039(19) Uiso 1 1 d .
O2C O -0.4568(5) 0.1238(3) 0.0089(2) 0.0226(8) Uani 1 1 d .
O3C O -0.7439(4) 0.0567(3) -0.1015(2) 0.0239(8) Uani 1 1 d .
H3C H -0.7513 0.1156 -0.0802 0.036 Uiso 1 1 calc R
F1C F -0.7133(5) -0.0265(3) -0.2863(2) 0.0481(10) Uani 1 1 d .
Cl1C Cl -0.5120(2) 0.26012(14) -0.41514(10) 0.0500(5) Uani 1 1 d .
C1D C -0.0467(7) 0.8743(4) -0.1050(3) 0.0217(12) Uani 1 1 d .
C2D C -0.2054(8) 0.8063(4) -0.1413(3) 0.0294(14) Uani 1 1 d .
H2D H -0.3102 0.8483 -0.1493 0.035 Uiso 1 1 calc R
C3D C -0.1876(6) 0.7490(4) -0.2217(3) 0.0230(12) Uani 1 1 d .
C4D C -0.2522(7) 0.7835(4) -0.2942(4) 0.0308(14) Uani 1 1 d .
C5D C -0.2397(8) 0.7367(5) -0.3687(4) 0.0376(15) Uani 1 1 d .
H5D H -0.2842 0.7654 -0.4165 0.045 Uiso 1 1 calc R
C6D C -0.1620(9) 0.6473(5) -0.3736(4) 0.0447(17) Uani 1 1 d .
C7D C -0.0926(8) 0.6053(5) -0.3048(5) 0.0484(19) Uani 1 1 d .
H7D H -0.0392 0.5426 -0.3089 0.058 Uiso 1 1 calc R
C8D C -0.1041(7) 0.6594(5) -0.2280(4) 0.0366(15) Uani 1 1 d .
H8D H -0.0533 0.6335 -0.1797 0.044 Uiso 1 1 calc R
O1D O 0.0048(5) 0.9257(3) -0.1573(2) 0.0254(9) Uani 1 1 d .
H1D H 0.0895 0.9633 -0.1342 0.04(2) Uiso 1 1 calc R
O2D O 0.0146(5) 0.8775(3) -0.0337(2) 0.0306(9) Uani 1 1 d .
O3D O -0.2293(8) 0.7403(4) -0.0843(2) 0.0626(17) Uani 1 1 d .
H3D H -0.1532 0.7531 -0.0425 0.094 Uiso 1 1 calc R
F1D F -0.3343(4) 0.8726(3) -0.2899(2) 0.0416(9) Uani 1 1 d .
Cl1D Cl -0.1482(3) 0.58313(19) -0.46945(14) 0.0829(8) Uani 1 1 d .

loop_
_atom_site_aniso_label
_atom_site_aniso_U_11
_atom_site_aniso_U_22
_atom_site_aniso_U_33
_atom_site_aniso_U_23
_atom_site_aniso_U_13
_atom_site_aniso_U_12
C1A 0.019(3) 0.015(3) 0.030(3) 0.006(2) 0.000(2) -0.004(2)
C2A 0.026(3) 0.021(3) 0.028(3) 0.007(2) 0.002(2) 0.004(2)
C3A 0.018(3) 0.020(3) 0.030(3) 0.007(2) 0.007(2) 0.007(2)
C4A 0.022(3) 0.031(3) 0.041(4) 0.012(3) 0.008(3) 0.002(2)
C5A 0.045(4) 0.033(4) 0.029(3) 0.002(3) 0.010(3) -0.005(3)
C6A 0.033(3) 0.038(4) 0.030(3) -0.007(3) -0.001(3) 0.009(3)
C7A 0.021(3) 0.026(3) 0.054(4) 0.005(3) -0.005(3) -0.002(2)
C8A 0.020(3) 0.032(3) 0.040(3) 0.016(3) 0.001(3) 0.002(2)
O1A 0.019(2) 0.023(2) 0.036(2) 0.0082(18) 0.0058(18) 0.0027(16)
O2A 0.032(2) 0.027(2) 0.035(2) 0.0061(18) 0.0103(19) 0.0070(17)
O3A 0.042(3) 0.040(2) 0.026(2) 0.0067(18) -0.0001(19) 0.024(2)
F1A 0.052(2) 0.042(2) 0.045(2) 0.0173(17) 0.0112(18) -0.0105(18)
Cl1A 0.0754(14) 0.0521(12) 0.0617(12) -0.0180(9) -0.0135(11) -0.0013(10)
C1B 0.021(3) 0.018(3) 0.021(3) 0.009(2) 0.003(2) 0.001(2)
C2B 0.017(3) 0.016(3) 0.028(3) 0.007(2) 0.007(2) -0.002(2)
C3B 0.015(3) 0.022(3) 0.033(3) 0.005(2) 0.010(2) -0.002(2)
C4B 0.028(3) 0.030(3) 0.036(3) 0.004(3) 0.013(3) 0.001(3)
C5B 0.043(4) 0.046(4) 0.029(3) 0.004(3) 0.012(3) -0.009(3)
C6B 0.026(3) 0.041(4) 0.043(4) 0.022(3) 0.003(3) -0.002(3)
C7B 0.037(3) 0.029(3) 0.050(4) 0.016(3) 0.015(3) 0.003(3)
C8B 0.029(3) 0.025(3) 0.045(4) 0.016(3) 0.010(3) -0.003(3)
O1B 0.019(2) 0.032(2) 0.029(2) 0.0022(17) 0.0108(18) -0.0050(16)
O2B 0.029(2) 0.021(2) 0.030(2) 0.0072(17) 0.0089(18) -0.0028(16)
O3B 0.0178(19) 0.019(2) 0.045(2) 0.0070(18) 0.0044(18) -0.0049(15)
F1B 0.075(3) 0.027(2) 0.046(2) 0.0024(16) 0.019(2) 0.0086(19)
Cl1B 0.0663(12) 0.0594(12) 0.0453(10) 0.0294(9) 0.0029(9) -0.0009(10)
C1C 0.016(3) 0.014(3) 0.028(3) 0.010(2) 0.002(2) -0.004(2)
C2C 0.016(2) 0.010(3) 0.030(3) 0.005(2) 0.002(2) -0.004(2)
C3C 0.010(2) 0.024(3) 0.028(3) 0.003(2) 0.003(2) 0.001(2)
C4C 0.019(3) 0.024(3) 0.039(3) 0.004(3) -0.005(3) -0.001(2)
C5C 0.032(3) 0.039(4) 0.026(3) 0.002(3) -0.010(3) 0.007(3)
C6C 0.026(3) 0.042(4) 0.034(3) 0.023(3) 0.005(3) 0.009(3)
C7C 0.027(3) 0.025(3) 0.034(3) 0.011(3) 0.004(3) 0.000(2)
C8C 0.020(3) 0.025(3) 0.034(3) 0.012(2) 0.001(3) -0.001(2)
O1C 0.0098(18) 0.031(2) 0.028(2) 0.0059(17) -0.0024(17) -0.0008(16)
O2C 0.0225(19) 0.0186(19) 0.025(2) 0.0026(16) -0.0002(17) -0.0048(15)
O3C 0.0144(18) 0.018(2) 0.040(2) 0.0061(17) 0.0049(17) -0.0001(15)
F1C 0.064(2) 0.029(2) 0.045(2) 0.0045(16) -0.009(2) -0.0156(18)
Cl1C 0.0622(11) 0.0549(11) 0.0369(9) 0.0233(8) 0.0066(8) 0.0033(9)
C1D 0.018(3) 0.012(3) 0.035(3) 0.006(2) 0.002(3) -0.001(2)
C2D 0.029(3) 0.028(3) 0.030(3) 0.013(3) -0.001(3) -0.019(3)
C3D 0.015(3) 0.020(3) 0.032(3) 0.008(2) -0.003(2) -0.013(2)
C4D 0.025(3) 0.028(3) 0.038(3) 0.005(3) 0.002(3) 0.001(2)
C5D 0.032(3) 0.044(4) 0.035(4) 0.005(3) 0.001(3) 0.004(3)
C6D 0.036(4) 0.056(5) 0.037(4) -0.012(3) 0.002(3) -0.004(3)
C7D 0.022(3) 0.033(4) 0.089(6) -0.003(4) 0.013(4) 0.000(3)
C8D 0.016(3) 0.037(4) 0.057(4) 0.018(3) 0.001(3) -0.009(3)
O1D 0.0181(19) 0.022(2) 0.036(2) 0.0079(17) -0.0010(17) -0.0083(16)
O2D 0.023(2) 0.028(2) 0.037(2) 0.0074(18) -0.0036(19) -0.0105(17)
O3D 0.097(4) 0.058(3) 0.027(2) 0.012(2) -0.007(3) -0.061(3)
F1D 0.041(2) 0.037(2) 0.048(2) 0.0172(17) 0.0042(18) 0.0104(17)
Cl1D 0.0668(14) 0.0947(18) 0.0765(15) -0.0395(13) 0.0171(12) 0.0047(12)

loop_
_atom_type_symbol
_atom_type_description
_atom_type_scat_dispersion_real
_atom_type_scat_dispersion_imag
_atom_type_scat_source
C C 0.0033 0.0016 'International Tables Vol C Tables 4.2.6.8 and 6.1.1.4'
H H 0.0000 0.0000 'International Tables Vol C Tables 4.2.6.8 and 6.1.1.4'
O O 0.0106 0.0060 'International Tables Vol C Tables 4.2.6.8 and 6.1.1.4'
F F 0.0171 0.0103 'International Tables Vol C Tables 4.2.6.8 and 6.1.1.4'
Cl Cl 0.1484 0.1585 'International Tables Vol C Tables 4.2.6.8 and 6.1.1.4'

loop_
_geom_angle_atom_site_label_1
_geom_angle_atom_site_label_2
_geom_angle_atom_site_label_3
_geom_angle
O2A C1A O1A 125.5(5)
O2A C1A C2A 122.7(5)
O1A C1A C2A 111.8(5)
O3A C2A C3A 109.8(4)
O3A C2A C1A 109.2(4)
C3A C2A C1A 112.0(4)
O3A C2A H2A 108.6
C3A C2A H2A 108.6
C1A C2A H2A 108.6
C4A C3A C8A 117.0(5)
C4A C3A C2A 121.6(5)
C8A C3A C2A 121.3(5)
C5A C4A F1A 117.2(5)
C5A C4A C3A 124.7(6)
F1A C4A C3A 118.1(5)
C4A C5A C6A 116.8(6)
C4A C5A H5A 121.6
C6A C5A H5A 121.6
C7A C6A C5A 121.9(6)
C7A C6A Cl1A 118.5(5)
C5A C6A Cl1A 119.6(5)
C6A C7A C8A 118.6(6)
C6A C7A H7A 120.7
C8A C7A H7A 120.7
C3A C8A C7A 121.0(5)
C3A C8A H8A 119.5
C7A C8A H8A 119.5
C1A O1A H1A 109.5
C2A O3A H3A 109.5
O2B C1B O1B 125.6(5)
O2B C1B C2B 124.7(5)
O1B C1B C2B 109.7(4)
O3B C2B C3B 112.0(4)
O3B C2B C1B 109.9(4)
C3B C2B C1B 110.5(4)
O3B C2B H2B 108.1
C3B C2B H2B 108.1
C1B C2B H2B 108.1
C4B C3B C8B 117.1(5)
C4B C3B C2B 119.5(5)
C8B C3B C2B 123.3(5)
F1B C4B C3B 118.4(5)
F1B C4B C5B 116.9(5)
C3B C4B C5B 124.7(6)
C6B C5B C4B 116.3(6)
C6B C5B H5B 121.8
C4B C5B H5B 121.8
C5B C6B C7B 122.1(6)
C5B C6B Cl1B 119.0(5)
C7B C6B Cl1B 118.8(5)
C6B C7B C8B 119.1(6)
C6B C7B H7B 120.5
C8B C7B H7B 120.5
C7B C8B C3B 120.7(6)
C7B C8B H8B 119.7
C3B C8B H8B 119.7
C1B O1B H1B 108(4)
C2B O3B H3B 109.5
O2C C1C O1C 125.4(5)
O2C C1C C2C 124.6(5)
O1C C1C C2C 109.9(5)
O3C C2C C1C 109.9(4)
O3C C2C C3C 111.5(4)
C1C C2C C3C 110.5(4)
O3C C2C H2C 108.3
C1C C2C H2C 108.3
C3C C2C H2C 108.3
C4C C3C C8C 117.0(5)
C4C C3C C2C 119.4(5)
C8C C3C C2C 123.6(5)
F1C C4C C3C 118.7(5)
F1C C4C C5C 118.5(5)
C3C C4C C5C 122.8(5)
C6C C5C C4C 118.3(5)
C6C C5C H5C 120.9
C4C C5C H5C 120.9
C5C C6C C7C 121.3(5)
C5C C6C Cl1C 119.6(5)
C7C C6C Cl1C 119.1(5)
C8C C7C C6C 119.1(5)
C8C C7C H7C 120.4
C6C C7C H7C 120.4
C7C C8C C3C 121.4(5)
C7C C8C H8C 119.3
C3C C8C H8C 119.3
C1C O1C H1C 118(4)
C2C O3C H3C 109.5
O2D C1D O1D 126.8(5)
O2D C1D C2D 120.2(5)
O1D C1D C2D 113.0(4)
O3D C2D C3D 110.3(5)
O3D C2D C1D 108.0(4)
C3D C2D C1D 112.8(5)
O3D C2D H2D 108.5
C3D C2D H2D 108.5
C1D C2D H2D 108.5
C4D C3D C8D 115.9(6)
C4D C3D C2D 121.5(5)
C8D C3D C2D 122.6(5)
C5D C4D F1D 117.9(5)
C5D C4D C3D 124.9(6)
F1D C4D C3D 117.2(5)
C4D C5D C6D 118.4(6)
C4D C5D H5D 120.8
C6D C5D H5D 120.8
C5D C6D C7D 121.8(6)
C5D C6D Cl1D 119.5(5)
C7D C6D Cl1D 118.7(6)
C6D C7D C8D 117.5(6)
C6D C7D H7D 121.3
C8D C7D H7D 121.3
C3D C8D C7D 121.6(6)
C3D C8D H8D 119.2
C7D C8D H8D 119.2
C1D O1D H1D 109.5
C2D O3D H3D 109.5

loop_
_geom_bond_atom_site_label_1
_geom_bond_atom_site_label_2
_geom_bond_distance
C1A O2A 1.202(6)
C1A O1A 1.306(6)
C1A C2A 1.516(8)
C2A O3A 1.419(6)
C2A C3A 1.517(7)
C2A H2A 1.0000
C3A C4A 1.368(8)
C3A C8A 1.379(8)
C4A C5A 1.367(8)
C4A F1A 1.367(6)
C5A C6A 1.383(9)
C5A H5A 0.9500
C6A C7A 1.371(9)
C6A Cl1A 1.736(6)
C7A C8A 1.404(8)
C7A H7A 0.9500
C8A H8A 0.9500
O1A H1A 0.8400
O3A H3A 0.8400
C1B O2B 1.208(6)
C1B O1B 1.322(6)
C1B C2B 1.536(7)
C2B O3B 1.423(6)
C2B C3B 1.526(7)
C2B H2B 1.0000
C3B C4B 1.363(8)
C3B C8B 1.389(8)
C4B F1B 1.347(7)
C4B C5B 1.382(8)
C5B C6B 1.366(9)
C5B H5B 0.9500
C6B C7B 1.384(9)
C6B Cl1B 1.734(6)
C7B C8B 1.384(8)
C7B H7B 0.9500
C8B H8B 0.9500
O1B H1B 0.89(6)
O3B H3B 0.8400
C1C O2C 1.209(6)
C1C O1C 1.322(6)
C1C C2C 1.519(7)
C2C O3C 1.430(6)
C2C C3C 1.526(7)
C2C H2C 1.0000
C3C C4C 1.376(7)
C3C C8C 1.395(7)
C4C F1C 1.331(6)
C4C C5C 1.388(8)
C5C C6C 1.359(9)
C5C H5C 0.9500
C6C C7C 1.388(8)
C6C Cl1C 1.732(6)
C7C C8C 1.374(7)
C7C H7C 0.9500
C8C H8C 0.9500
O1C H1C 0.82(6)
O3C H3C 0.8400
C1D O2D 1.209(6)
C1D O1D 1.291(6)
C1D C2D 1.528(7)
C2D O3D 1.416(6)
C2D C3D 1.499(8)
C2D H2D 1.0000
C3D C4D 1.375(7)
C3D C8D 1.383(8)
C4D C5D 1.348(8)
C4D F1D 1.371(7)
C5D C6D 1.358(9)
C5D H5D 0.9500
C6D C7D 1.381(10)
C6D Cl1D 1.750(7)
C7D C8D 1.418(9)
C7D H7D 0.9500
C8D H8D 0.9500
O1D H1D 0.8400
O3D H3D 0.8400

loop_
_geom_hbond_atom_site_label_D
_geom_hbond_atom_site_label_H
_geom_hbond_atom_site_label_A
_geom_hbond_distance_DH
_geom_hbond_distance_HA
_geom_hbond_distance_DA
_geom_hbond_angle_DHA
_geom_hbond_site_symmetry_A
O1A H1A O3B 0.84 1.77 2.592(5) 164 .
O3A H3A O2B 0.84 2.28 2.958(6) 138 2_565
O1B H1B O2A 0.89(6) 1.79(7) 2.635(6) 157(5) 2_665
O3B H3B O3D 0.84 1.87 2.666(6) 158 2_565
O1C H1C O2D 0.82(6) 1.81(7) 2.619(5) 167(6) 2_565
O3C H3C O3A 0.84 1.98 2.749(5) 152 2_465
O1D H1D O3C 0.84 1.77 2.602(5) 168 1_665
O3D H3D O3A 0.84 2.29 2.836(6) 123 .
